data_7016913
loop_
_publ_author_name
'Griffiths, D. Vaughan'
'Cheong, Yuen-Ki'
'Duncanson, Philip'
'Motevalli, Majid'

_publ_section_title
;
 Studies of the reactions of tripodal pyridine-containing ligands with
 Re(CO)(5)Br leading to rheniumtricarbonyl complexes with potential
 biomedical applications.
;
_journal_issue 39
_journal_name_full 'Dalton transactions (Cambridge, England : 2003)'
_journal_page_first 10215
_journal_page_last 10228
_journal_paper_doi 10.1039/c1dt11020a
_journal_volume 40
_journal_year 2011
_chemical_formula_sum 'C16 H12 N3 O4 Re'
_chemical_formula_weight 496.49
_chemical_name_systematic
;
?
;
_space_group_IT_number 2
_symmetry_cell_setting triclinic
_symmetry_Int_Tables_number 2
_symmetry_space_group_name_Hall '-P 1'
_symmetry_space_group_name_H-M 'P -1'
_atom_sites_solution_hydrogens geom
_atom_sites_solution_primary direct
_atom_sites_solution_secondary difmap
_audit_creation_method SHELXL-97
_cell_angle_alpha 77.8700(10)
_cell_angle_beta 88.8620(10)
_cell_angle_gamma 70.1920(10)
_cell_formula_units_Z 2
_cell_length_a 8.65980(10)
_cell_length_b 8.71430(10)
_cell_length_c 11.5640(2)
_cell_measurement_reflns_used 10302
_cell_measurement_temperature 120(2)
_cell_measurement_theta_max 27.48
_cell_measurement_theta_min 2.91
_cell_volume 801.45(2)
_computing_cell_refinement 'DENZO (Otwinowski & Minor, 1997) & COLLECT (Hooft, R.W.W., 1998)'
_computing_data_collection 'COLLECT (Hooft, R.W.W., 1998)'
_computing_data_reduction 'DENZO (Otwinowski & Minor, 1997) & COLLECT (Hooft, R.W.W., 1998)'
_computing_molecular_graphics 'Ortep-3 for Windows (Farrugia, 1997)'
_computing_publication_material 'WinGX publication routines (Farrugia, 1999)'
_computing_structure_refinement 'SHELXL-97 (Sheldrick, 2008)'
_computing_structure_solution 'DIRDIF08 (Beurskens et al, 2008)'
_diffrn_ambient_temperature 120(2)
_diffrn_detector_area_resol_mean 9.091
_diffrn_measured_fraction_theta_full 0.993
_diffrn_measured_fraction_theta_max 0.993
_diffrn_measurement_device_type 'Bruker-Nonius Roper CCD camera on \k-goniostat'
_diffrn_measurement_method '\f & \w scans'
_diffrn_radiation_monochromator graphite
_diffrn_radiation_source 'Bruker-Nonius FR591 rotating anode'
_diffrn_radiation_type MoK\a
_diffrn_radiation_wavelength 0.71073
_diffrn_reflns_av_R_equivalents 0.0389
_diffrn_reflns_av_sigmaI/netI 0.0273
_diffrn_reflns_limit_h_max 10
_diffrn_reflns_limit_h_min -11
_diffrn_reflns_limit_k_max 11
_diffrn_reflns_limit_k_min -11
_diffrn_reflns_limit_l_max 14
_diffrn_reflns_limit_l_min -15
_diffrn_reflns_number 18270
_diffrn_reflns_theta_full 27.54
_diffrn_reflns_theta_max 27.54
_diffrn_reflns_theta_min 3.17
_exptl_absorpt_coefficient_mu 7.606
_exptl_absorpt_correction_T_max 0.2246
_exptl_absorpt_correction_T_min 0.0643
_exptl_absorpt_correction_type multi-scan
_exptl_absorpt_process_details 'SADABS 2007/2 (Sheldrick, G.M., 2007)'
_exptl_crystal_colour colourless
_exptl_crystal_density_diffrn 2.057
_exptl_crystal_density_method 'not measured'
_exptl_crystal_description block
_exptl_crystal_F_000 472
_exptl_crystal_size_max 0.80
_exptl_crystal_size_mid 0.38
_exptl_crystal_size_min 0.28
_refine_diff_density_max 0.817
_refine_diff_density_min -1.058
_refine_diff_density_rms 0.105
_refine_ls_extinction_coef 0.0192(4)
_refine_ls_extinction_expression Fc^*^=kFc[1+0.001xFc^2^\l^3^/sin(2\q)]^-1/4^
_refine_ls_extinction_method SHELXL
_refine_ls_goodness_of_fit_ref 1.124
_refine_ls_hydrogen_treatment constr
_refine_ls_matrix_type full
_refine_ls_number_parameters 219
_refine_ls_number_reflns 3673
_refine_ls_number_restraints 0
_refine_ls_restrained_S_all 1.124
_refine_ls_R_factor_all 0.0166
_refine_ls_R_factor_gt 0.0162
_refine_ls_shift/su_max 0.001
_refine_ls_shift/su_mean 0.000
_refine_ls_structure_factor_coef Fsqd
_refine_ls_weighting_details 'calc w=1/[\s^2^(Fo^2^)+(0.0033P)^2^+1.1971P] where P=(Fo^2^+2Fc^2^)/3'
_refine_ls_weighting_scheme calc
_refine_ls_wR_factor_gt 0.0388
_refine_ls_wR_factor_ref 0.0390
_reflns_number_gt 3620
_reflns_number_total 3673
_reflns_threshold_expression >2\s(I)
_cod_data_source_file c1dt11020a.txt
_cod_data_source_block kycp15a
_cod_depositor_comments
;
The following automatic conversions were performed:

'_exptl_absorpt_correction_type' value 'Multi-scan' changed to
'multi-scan' according to
/home/saulius/struct/CIF-dictionaries/cif_core.dic dictionary named
'cif_core.dic' version 2.4.1 from 2010-06-29.

Automatic conversion script
Id: cif_fix_values 1715 2011-07-08 13:25:40Z adriana 
;
_cod_original_cell_volume 801.452(19)
_cod_database_code 7016913

loop_
_symmetry_equiv_pos_as_xyz
'x, y, z'
'-x, -y, -z'

loop_
_atom_site_label
_atom_site_type_symbol
_atom_site_fract_x
_atom_site_fract_y
_atom_site_fract_z
_atom_site_U_iso_or_equiv
_atom_site_adp_type
_atom_site_occupancy
_atom_site_symmetry_multiplicity
_atom_site_calc_flag
_atom_site_refinement_flags
C1 C 0.0684(3) 0.0052(3) 0.1673(2) 0.0164(5) Uani 1 1 d .
C2 C -0.0076(4) 0.1749(4) 0.3463(3) 0.0197(6) Uani 1 1 d .
C3 C -0.0442(3) 0.3384(3) 0.1157(3) 0.0181(6) Uani 1 1 d .
C4 C 0.4291(3) 0.2467(3) 0.2438(2) 0.0102(5) Uani 1 1 d .
H4 H 0.5005 0.3076 0.2641 0.012 Uiso 1 1 calc R
C5 C 0.4796(3) 0.0693(3) 0.3164(2) 0.0100(5) Uani 1 1 d .
C6 C 0.6324(3) -0.0202(3) 0.3734(2) 0.0129(5) Uani 1 1 d .
H6 H 0.7154 0.0289 0.3702 0.015 Uiso 1 1 calc R
C7 C 0.6625(3) -0.1836(3) 0.4356(2) 0.0157(5) Uani 1 1 d .
H7 H 0.7657 -0.2469 0.4768 0.019 Uiso 1 1 calc R
C8 C 0.5397(3) -0.2528(3) 0.4366(2) 0.0153(5) Uani 1 1 d .
H8 H 0.5581 -0.3645 0.4778 0.018 Uiso 1 1 calc R
C9 C 0.3900(3) -0.1570(3) 0.3769(2) 0.0128(5) Uani 1 1 d .
H9 H 0.3061 -0.2045 0.3777 0.015 Uiso 1 1 calc R
C10 C 0.4331(3) 0.2379(3) 0.1144(2) 0.0099(5) Uani 1 1 d .
C11 C 0.5454(3) 0.2743(3) 0.0363(2) 0.0140(5) Uani 1 1 d .
H11 H 0.6318 0.3049 0.0628 0.017 Uiso 1 1 calc R
C12 C 0.5303(3) 0.2657(3) -0.0813(2) 0.0175(6) Uani 1 1 d .
H12 H 0.6042 0.2928 -0.1370 0.021 Uiso 1 1 calc R
C13 C 0.4051(4) 0.2166(3) -0.1155(2) 0.0172(5) Uani 1 1 d .
H13 H 0.3927 0.2086 -0.1952 0.021 Uiso 1 1 calc R
C14 C 0.2979(3) 0.1792(3) -0.0328(2) 0.0140(5) Uani 1 1 d .
H14 H 0.2132 0.1443 -0.0568 0.017 Uiso 1 1 calc R
C15 C 0.2155(3) 0.4757(3) 0.2983(2) 0.0113(5) Uani 1 1 d .
C16 C 0.0361(3) 0.5590(3) 0.3180(3) 0.0184(6) Uani 1 1 d .
H16A H 0.0224 0.6595 0.3483 0.028 Uiso 1 1 calc R
H16B H -0.0018 0.4815 0.3756 0.028 Uiso 1 1 calc R
H16C H -0.0287 0.5900 0.2428 0.028 Uiso 1 1 calc R
N1 N 0.2552(3) 0.3292(3) 0.26535(19) 0.0109(4) Uani 1 1 d .
N2 N 0.3106(3) 0.1910(2) 0.07996(18) 0.0094(4) Uani 1 1 d .
N3 N 0.3600(3) 0.0014(3) 0.31773(18) 0.0093(4) Uani 1 1 d .
O1 O 0.0286(3) -0.0934(3) 0.1359(2) 0.0270(5) Uani 1 1 d .
O2 O -0.0932(3) 0.1803(3) 0.4239(2) 0.0356(6) Uani 1 1 d .
O3 O -0.1505(3) 0.4350(3) 0.0527(2) 0.0290(5) Uani 1 1 d .
O4 O 0.3166(2) 0.5439(2) 0.31426(17) 0.0177(4) Uani 1 1 d .
Re1 Re 0.134395(11) 0.172997(10) 0.216650(8) 0.00952(5) Uani 1 1 d .

loop_
_atom_site_aniso_label
_atom_site_aniso_U_11
_atom_site_aniso_U_22
_atom_site_aniso_U_33
_atom_site_aniso_U_23
_atom_site_aniso_U_13
_atom_site_aniso_U_12
C1 0.0159(14) 0.0155(12) 0.0162(13) 0.0029(10) -0.0031(10) -0.0070(11)
C2 0.0178(14) 0.0214(14) 0.0252(15) -0.0076(11) 0.0054(11) -0.0121(11)
C3 0.0151(14) 0.0142(12) 0.0292(15) -0.0054(11) 0.0033(11) -0.0101(11)
C4 0.0088(12) 0.0111(11) 0.0137(12) -0.0066(9) 0.0016(9) -0.0048(9)
C5 0.0133(12) 0.0118(11) 0.0074(11) -0.0070(9) 0.0028(9) -0.0045(10)
C6 0.0126(13) 0.0182(12) 0.0096(12) -0.0079(10) 0.0020(9) -0.0049(10)
C7 0.0161(13) 0.0192(13) 0.0072(12) -0.0045(10) -0.0014(10) 0.0007(10)
C8 0.0240(14) 0.0123(12) 0.0074(11) -0.0020(9) 0.0014(10) -0.0033(10)
C9 0.0209(14) 0.0115(11) 0.0081(11) -0.0040(9) 0.0030(10) -0.0071(10)
C10 0.0113(12) 0.0059(10) 0.0116(12) -0.0018(9) -0.0002(9) -0.0017(9)
C11 0.0122(13) 0.0122(12) 0.0181(13) -0.0038(10) 0.0039(10) -0.0046(10)
C12 0.0186(14) 0.0135(12) 0.0169(13) -0.0017(10) 0.0093(10) -0.0026(10)
C13 0.0237(15) 0.0139(12) 0.0098(12) -0.0025(10) 0.0012(10) -0.0011(11)
C14 0.0163(14) 0.0097(11) 0.0150(13) -0.0028(9) -0.0014(10) -0.0029(10)
C15 0.0180(13) 0.0091(11) 0.0069(11) -0.0013(9) 0.0026(9) -0.0050(10)
C16 0.0209(15) 0.0125(12) 0.0210(14) -0.0066(10) 0.0068(11) -0.0031(11)
N1 0.0110(11) 0.0113(10) 0.0127(10) -0.0051(8) 0.0036(8) -0.0053(8)
N2 0.0101(10) 0.0078(9) 0.0097(10) -0.0018(8) 0.0005(8) -0.0022(8)
N3 0.0136(11) 0.0096(9) 0.0066(10) -0.0041(8) 0.0006(8) -0.0050(8)
O1 0.0364(13) 0.0201(10) 0.0299(12) -0.0003(9) -0.0121(10) -0.0189(10)
O2 0.0358(14) 0.0456(14) 0.0374(14) -0.0168(11) 0.0245(11) -0.0259(12)
O3 0.0175(11) 0.0168(10) 0.0459(14) 0.0056(9) -0.0098(10) -0.0040(9)
O4 0.0229(11) 0.0114(9) 0.0220(10) -0.0069(7) 0.0011(8) -0.0080(8)
Re1 0.00913(7) 0.00930(7) 0.01181(7) -0.00247(4) 0.00093(4) -0.00519(4)

loop_
_atom_type_symbol
_atom_type_description
_atom_type_scat_dispersion_real
_atom_type_scat_dispersion_imag
_atom_type_scat_source
C C 0.0033 0.0016 'International Tables Vol C Tables 4.2.6.8 and 6.1.1.4'
H H 0.0000 0.0000 'International Tables Vol C Tables 4.2.6.8 and 6.1.1.4'
N N 0.0061 0.0033 'International Tables Vol C Tables 4.2.6.8 and 6.1.1.4'
O O 0.0106 0.0060 'International Tables Vol C Tables 4.2.6.8 and 6.1.1.4'
Re Re -1.0185 7.2310 'International Tables Vol C Tables 4.2.6.8 and 6.1.1.4'

loop_
_geom_angle_atom_site_label_1
_geom_angle_atom_site_label_2
_geom_angle_atom_site_label_3
_geom_angle
O1 C1 Re1 178.9(2)
O2 C2 Re1 178.2(3)
O3 C3 Re1 178.1(3)
N1 C4 C10 106.1(2)
N1 C4 C5 106.7(2)
C10 C4 C5 107.55(19)
N1 C4 H4 112.0
C10 C4 H4 112.0
C5 C4 H4 112.0
N3 C5 C6 121.9(2)
N3 C5 C4 113.0(2)
C6 C5 C4 125.1(2)
C5 C6 C7 118.8(2)
C5 C6 H6 120.6
C7 C6 H6 120.6
C8 C7 C6 119.1(2)
C8 C7 H7 120.4
C6 C7 H7 120.4
C9 C8 C7 119.1(2)
C9 C8 H8 120.4
C7 C8 H8 120.4
N3 C9 C8 121.9(2)
N3 C9 H9 119.0
C8 C9 H9 119.0
N2 C10 C11 121.9(2)
N2 C10 C4 112.4(2)
C11 C10 C4 125.8(2)
C10 C11 C12 119.2(2)
C10 C11 H11 120.4
C12 C11 H11 120.4
C13 C12 C11 118.5(2)
C13 C12 H12 120.8
C11 C12 H12 120.8
C12 C13 C14 119.7(3)
C12 C13 H13 120.2
C14 C13 H13 120.2
N2 C14 C13 121.7(2)
N2 C14 H14 119.1
C13 C14 H14 119.1
O4 C15 N1 124.2(2)
O4 C15 C16 119.5(2)
N1 C15 C16 116.3(2)
C15 C16 H16A 109.5
C15 C16 H16B 109.5
H16A C16 H16B 109.5
C15 C16 H16C 109.5
H16A C16 H16C 109.5
H16B C16 H16C 109.5
C15 N1 C4 117.3(2)
C15 N1 Re1 138.62(18)
C4 N1 Re1 103.80(14)
C14 N2 C10 119.0(2)
C14 N2 Re1 127.15(18)
C10 N2 Re1 113.36(16)
C9 N3 C5 119.1(2)
C9 N3 Re1 127.82(18)
C5 N3 Re1 113.08(16)
C2 Re1 C3 90.04(13)
C2 Re1 C1 90.57(12)
C3 Re1 C1 87.72(11)
C2 Re1 N1 97.46(10)
C3 Re1 N1 100.12(10)
C1 Re1 N1 168.73(10)
C2 Re1 N3 96.51(11)
C3 Re1 N3 172.05(9)
C1 Re1 N3 96.68(9)
N1 Re1 N3 74.62(8)
C2 Re1 N2 172.26(10)
C3 Re1 N2 91.76(10)
C1 Re1 N2 97.02(10)
N1 Re1 N2 74.81(8)
N3 Re1 N2 81.15(8)

loop_
_geom_bond_atom_site_label_1
_geom_bond_atom_site_label_2
_geom_bond_distance
C1 O1 1.151(3)
C1 Re1 1.929(3)
C2 O2 1.151(4)
C2 Re1 1.919(3)
C3 O3 1.153(4)
C3 Re1 1.920(3)
C4 N1 1.474(3)
C4 C10 1.514(3)
C4 C5 1.516(3)
C4 H4 1.0000
C5 N3 1.354(3)
C5 C6 1.383(4)
C6 C7 1.392(4)
C6 H6 0.9500
C7 C8 1.388(4)
C7 H7 0.9500
C8 C9 1.383(4)
C8 H8 0.9500
C9 N3 1.345(3)
C9 H9 0.9500
C10 N2 1.353(3)
C10 C11 1.384(3)
C11 C12 1.389(4)
C11 H11 0.9500
C12 C13 1.384(4)
C12 H12 0.9500
C13 C14 1.386(4)
C13 H13 0.9500
C14 N2 1.338(3)
C14 H14 0.9500
C15 O4 1.249(3)
C15 N1 1.340(3)
C15 C16 1.511(4)
C16 H16A 0.9800
C16 H16B 0.9800
C16 H16C 0.9800
N1 Re1 2.139(2)
N2 Re1 2.194(2)
N3 Re1 2.190(2)

loop_
_geom_torsion_atom_site_label_1
_geom_torsion_atom_site_label_2
_geom_torsion_atom_site_label_3
_geom_torsion_atom_site_label_4
_geom_torsion
N1 C4 C5 N3 38.4(3)
C10 C4 C5 N3 -75.0(3)
N1 C4 C5 C6 -143.6(2)
C10 C4 C5 C6 102.9(3)
N3 C5 C6 C7 -1.2(4)
C4 C5 C6 C7 -179.0(2)
C5 C6 C7 C8 1.3(4)
C6 C7 C8 C9 -0.7(4)
C7 C8 C9 N3 0.0(4)
N1 C4 C10 N2 -43.3(3)
C5 C4 C10 N2 70.6(3)
N1 C4 C10 C11 136.0(2)
C5 C4 C10 C11 -110.1(3)
N2 C10 C11 C12 1.3(4)
C4 C10 C11 C12 -178.0(2)
C10 C11 C12 C13 -1.6(4)
C11 C12 C13 C14 0.6(4)
C12 C13 C14 N2 0.8(4)
O4 C15 N1 C4 -1.7(4)
C16 C15 N1 C4 179.1(2)
O4 C15 N1 Re1 -174.78(19)
C16 C15 N1 Re1 6.0(4)
C10 C4 N1 C15 -117.3(2)
C5 C4 N1 C15 128.2(2)
C10 C4 N1 Re1 57.96(19)
C5 C4 N1 Re1 -56.52(19)
C13 C14 N2 C10 -1.1(4)
C13 C14 N2 Re1 170.45(18)
C11 C10 N2 C14 0.1(4)
C4 C10 N2 C14 179.4(2)
C11 C10 N2 Re1 -172.60(18)
C4 C10 N2 Re1 6.7(2)
C8 C9 N3 C5 0.1(4)
C8 C9 N3 Re1 179.36(18)
C6 C5 N3 C9 0.6(4)
C4 C5 N3 C9 178.6(2)
C6 C5 N3 Re1 -178.84(18)
C4 C5 N3 Re1 -0.8(2)
O2 C2 Re1 C3 -64(9)
O2 C2 Re1 C1 -151(9)
O2 C2 Re1 N1 37(9)
O2 C2 Re1 N3 112(9)
O2 C2 Re1 N2 40(9)
O3 C3 Re1 C2 -131(7)
O3 C3 Re1 C1 -40(7)
O3 C3 Re1 N1 131(7)
O3 C3 Re1 N3 83(7)
O3 C3 Re1 N2 57(7)
O1 C1 Re1 C2 132(13)
O1 C1 Re1 C3 42(13)
O1 C1 Re1 N1 -92(13)
O1 C1 Re1 N3 -131(13)
O1 C1 Re1 N2 -49(13)
C15 N1 Re1 C2 -48.6(3)
C4 N1 Re1 C2 137.77(16)
C15 N1 Re1 C3 42.8(3)
C4 N1 Re1 C3 -130.85(16)
C15 N1 Re1 C1 176.3(4)
C4 N1 Re1 C1 2.7(5)
C15 N1 Re1 N3 -143.3(3)
C4 N1 Re1 N3 43.02(15)
C15 N1 Re1 N2 131.9(3)
C4 N1 Re1 N2 -41.78(15)
C9 N3 Re1 C2 60.5(2)
C5 N3 Re1 C2 -120.19(18)
C9 N3 Re1 C3 -154.2(7)
C5 N3 Re1 C3 25.2(7)
C9 N3 Re1 C1 -30.9(2)
C5 N3 Re1 C1 148.47(18)
C9 N3 Re1 N1 156.5(2)
C5 N3 Re1 N1 -24.21(16)
C9 N3 Re1 N2 -127.0(2)
C5 N3 Re1 N2 52.36(16)
C14 N2 Re1 C2 -155.2(7)
C10 N2 Re1 C2 16.8(8)
C14 N2 Re1 C3 -51.8(2)
C10 N2 Re1 C3 120.15(18)
C14 N2 Re1 C1 36.1(2)
C10 N2 Re1 C1 -151.93(17)
C14 N2 Re1 N1 -151.8(2)
C10 N2 Re1 N1 20.14(16)
C14 N2 Re1 N3 131.8(2)
C10 N2 Re1 N3 -56.22(16)
